data_1575367
loop_
_publ_author_name
'Singh, Ashi'
'Avinash, Kiran'
'Pradhan, Amit Kumar'
'Prajapati, Aditya Kumar'
'Edwards, Alison J.'
'Thomas, Sajesh P.'

_publ_section_title
;
 Weak yet directional: supramolecular interactions of thiols unravelled by
 quantum crystallography.
;
_journal_issue 35
_journal_name_full 'Chemical science'
_journal_page_first 16016
_journal_page_last 16026
_journal_paper_doi 10.1039/d5sc04450b
_journal_volume 16
_journal_year 2025
_chemical_formula_moiety 'C19 H16 S'
_chemical_formula_sum 'C19 H16 S'
_chemical_formula_weight 276.38
_space_group_crystal_system triclinic
_space_group_IT_number 2
_space_group_name_Hall '-P 1'
_space_group_name_H-M_alt 'P -1'
_symmetry_Int_Tables_number 2
_atom_sites_solution_primary iterative
_audit_creation_date 2025-01-17
_audit_creation_method
;
Olex2 1.5
(compiled 2023.08.24 svn.re1ec1418 for OlexSys, GUI svn.r6817)
;
_audit_update_record
;
2025-06-03 deposited with the CCDC.	2025-08-06 downloaded from the CCDC.
;
_cell_angle_alpha 97.460(1)
_cell_angle_beta 90.062(1)
_cell_angle_gamma 116.424(1)
_cell_formula_units_Z 4
_cell_length_a 9.5965(2)
_cell_length_b 10.3127(3)
_cell_length_c 17.1393(5)
_cell_measurement_reflns_used 66341
_cell_measurement_temperature 300(1)
_cell_measurement_theta_max 30.00
_cell_measurement_theta_min 2.23
_cell_volume 1502.82(7)
_computing_molecular_graphics 'Olex2 1.5 (Dolomanov et al., 2009)'
_computing_publication_material 'Olex2 1.5 (Dolomanov et al., 2009)'
_computing_structure_refinement 'olex2.refine 1.5 (Bourhis et al., 2015)'
_computing_structure_solution 'olex2.solve 1.5 (Bourhis et al., 2015)'
_diffrn_ambient_temperature 300(1)
_diffrn_measured_fraction_theta_full 0.9987
_diffrn_measured_fraction_theta_max 0.9989
_diffrn_measurement_device_type 'Bruker D8 Quest'
_diffrn_radiation_type 'Mo K\a'
_diffrn_radiation_wavelength 0.71073
_diffrn_reflns_av_R_equivalents 0.0549
_diffrn_reflns_av_unetI/netI 0.0376
_diffrn_reflns_Laue_measured_fraction_full 0.9987
_diffrn_reflns_Laue_measured_fraction_max 0.9989
_diffrn_reflns_limit_h_max 14
_diffrn_reflns_limit_h_min -14
_diffrn_reflns_limit_k_max 15
_diffrn_reflns_limit_k_min -15
_diffrn_reflns_limit_l_max 26
_diffrn_reflns_limit_l_min -26
_diffrn_reflns_number 66341
_diffrn_reflns_point_group_measured_fraction_full 0.9987
_diffrn_reflns_point_group_measured_fraction_max 0.9989
_diffrn_reflns_theta_full 25.2417
_diffrn_reflns_theta_max 30.00
_diffrn_reflns_theta_min 2.23
_exptl_absorpt_coefficient_mu 0.202
_exptl_crystal_colour 'clear light colorless'
_exptl_crystal_density_diffrn 1.222
_exptl_crystal_description block
_exptl_crystal_F_000 584.0
_exptl_crystal_size_max 0.355
_exptl_crystal_size_mid 0.23
_exptl_crystal_size_min 0.169
_refine_diff_density_max 0.2300
_refine_diff_density_min -0.2402
_refine_diff_density_rms 0.0405
_refine_ls_d_res_high 0.7107
_refine_ls_d_res_low 9.1370
_refine_ls_goodness_of_fit_ref 1.0938
_refine_ls_hydrogen_treatment constr
_refine_ls_matrix_type full
_refine_ls_number_constraints 0
_refine_ls_number_parameters 489
_refine_ls_number_reflns 8763
_refine_ls_number_restraints 0
_refine_ls_restrained_S_all 1.0938
_refine_ls_R_factor_all 0.0530
_refine_ls_R_factor_gt 0.0333
_refine_ls_shift/su_max 0.0005
_refine_ls_shift/su_mean 0.0000
_refine_ls_structure_factor_coef Fsqd
_refine_ls_weighting_details 'w=1/[\s^2^(Fo^2^)+(0.0224P)^2^+0.1478P] where P=(Fo^2^+2Fc^2^)/3'
_refine_ls_weighting_scheme calc
_refine_ls_wR_factor_gt 0.0711
_refine_ls_wR_factor_ref 0.0840
_reflns_Friedel_coverage 0.0
_reflns_limit_h_max 13
_reflns_limit_h_min -13
_reflns_limit_k_max 14
_reflns_limit_k_min -14
_reflns_limit_l_max 24
_reflns_limit_l_min 0
_reflns_number_gt 6450
_reflns_number_total 8763
_reflns_threshold_expression I>=2u(I)
_cod_data_source_file d5sc04450b2.cif
_cod_data_source_block TPHN_RT
_cod_depositor_comments
;
The following automatic conversions were performed:

data item '_refine_ls_hydrogen_treatment' value 'conStr' was changed
to 'constr' in accordance with the
/home/data/users/saulius/crontab/automatic-downloads/rss-feeds/RSC/lib/dictionaries/cif_core.dic
dictionary named 'cif_core.dic' version 2.4.2 last updated on
2011-04-26.

Automatic conversion script
Id: cif_fix_values 8170 2020-07-09 18:12:32Z antanas 

 Adding full bibliography for 1575356--1575368.cif.
;
_cod_database_code 1575367
_olex2_refinement_description
;
;
_olex2_submission_special_instructions 'No special instructions were received'

loop_
_space_group_symop_id
_space_group_symop_operation_xyz
1 x,y,z
2 -x,-y,-z

loop_
_atom_site_label
_atom_site_type_symbol
_atom_site_fract_x
_atom_site_fract_y
_atom_site_fract_z
_atom_site_U_iso_or_equiv
_atom_site_adp_type
_atom_site_occupancy
_atom_site_refinement_flags_posn
S1 S 0.73111(4) 0.16244(3) -0.046077(17) 0.05651(9) Uani 1.000000 .
S2 S 0.70332(5) 0.69830(5) 0.62366(2) 0.08005(12) Uani 1.000000 .
C14 C 0.70860(10) 0.39789(10) -0.09107(5) 0.03581(18) Uani 1.000000 .
C8 C 0.66142(10) 0.35577(10) 0.05111(5) 0.03731(19) Uani 1.000000 .
C1 C 0.63320(11) 0.28416(10) -0.03523(5) 0.03719(19) Uani 1.000000 .
C2 C 0.45917(11) 0.19124(10) -0.05940(5) 0.0419(2) Uani 1.000000 .
C33 C 0.65184(11) 0.79806(10) 0.49145(5) 0.0402(2) Uani 1.000000 .
C20 C 0.62269(11) 0.80747(11) 0.57926(5) 0.0427(2) Uani 1.000000 .
C21 C 0.44790(12) 0.74593(11) 0.59208(5) 0.0440(2) Uani 1.000000 .
C13 C 0.74045(11) 0.50617(11) 0.07315(6) 0.0430(2) Uani 1.000000 .
C15 C 0.61979(12) 0.44296(12) -0.13396(6) 0.0464(2) Uani 1.000000 .
C27 C 0.71029(11) 0.96663(12) 0.62005(6) 0.0474(2) Uani 1.000000 .
C7 C 0.34482(12) 0.20884(12) -0.01638(7) 0.0494(2) Uani 1.000000 .
C19 C 0.86942(12) 0.46540(12) -0.09643(6) 0.0479(2) Uani 1.000000 .
C34 C 0.53454(14) 0.75984(12) 0.43348(6) 0.0498(2) Uani 1.000000 .
C9 C 0.60671(13) 0.26833(13) 0.11088(6) 0.0491(2) Uani 1.000000 .
C32 C 0.74599(12) 1.08200(12) 0.57757(7) 0.0525(3) Uani 1.000000 .
C26 C 0.37956(13) 0.83764(13) 0.61478(6) 0.0501(2) Uani 1.000000 .
C17 C 0.84955(13) 0.61836(13) -0.18574(7) 0.0541(3) Uani 1.000000 .
C18 C 0.93965(13) 0.57504(13) -0.14289(7) 0.0546(3) Uani 1.000000 .
C38 C 0.80292(14) 0.83754(14) 0.46800(7) 0.0567(3) Uani 1.000000 .
C10 C 0.63328(14) 0.32990(15) 0.18966(6) 0.0581(3) Uani 1.000000 .
C12 C 0.76698(14) 0.56792(14) 0.15222(6) 0.0540(3) Uani 1.000000 .
C16 C 0.68984(13) 0.55233(13) -0.18103(7) 0.0555(3) Uani 1.000000 .
C3 C 0.41191(15) 0.09127(13) -0.12905(7) 0.0575(3) Uani 1.000000 .
C11 C 0.71395(15) 0.48045(15) 0.21054(7) 0.0601(3) Uani 1.000000 .
C36 C 0.71598(17) 0.80245(15) 0.33202(7) 0.0653(3) Uani 1.000000 .
C35 C 0.56629(16) 0.76182(15) 0.35427(7) 0.0625(3) Uani 1.000000 .
C22 C 0.35077(15) 0.59604(13) 0.57611(8) 0.0617(3) Uani 1.000000 .
C25 C 0.21883(14) 0.78111(15) 0.62077(8) 0.0620(3) Uani 1.000000 .
C6 C 0.18739(14) 0.12722(14) -0.04113(9) 0.0655(3) Uani 1.000000 .
C4 C 0.25522(18) 0.01039(15) -0.15313(9) 0.0733(4) Uani 1.000000 .
C31 C 0.81712(14) 1.22660(15) 0.61423(10) 0.0696(4) Uani 1.000000 .
C37 C 0.83447(17) 0.84017(16) 0.38926(8) 0.0678(3) Uani 1.000000 .
C28 C 0.74678(16) 0.99974(19) 0.70080(7) 0.0754(4) Uani 1.000000 .
C5 C 0.14237(17) 0.02762(15) -0.10921(9) 0.0755(4) Uani 1.000000 .
C24 C 0.12478(16) 0.63209(16) 0.60402(8) 0.0704(4) Uani 1.000000 .
C23 C 0.19156(16) 0.54021(16) 0.58186(9) 0.0743(4) Uani 1.000000 .
C29 C 0.81899(18) 1.1459(2) 0.73706(9) 0.0946(6) Uani 1.000000 .
C30 C 0.85411(16) 1.2589(2) 0.69369(11) 0.0864(5) Uani 1.000000 .
H7 H 0.3787(14) 0.2862(14) 0.0364(8) 0.071(4) Uiso 1.000000 .
H9 H 0.5440(14) 0.1527(14) 0.0939(7) 0.070(3) Uiso 1.000000 .
H26 H 0.4519(15) 0.9546(15) 0.6272(8) 0.074(4) Uiso 1.000000 .
H13 H 0.7849(14) 0.5777(13) 0.0287(7) 0.068(3) Uiso 1.000000 .
H34 H 0.4192(16) 0.7333(15) 0.4502(8) 0.084(4) Uiso 1.000000 .
H15 H 0.4968(15) 0.3955(14) -0.1305(7) 0.073(4) Uiso 1.000000 .
H19 H 0.9402(16) 0.4332(15) -0.0641(8) 0.081(4) Uiso 1.000000 .
H16 H 0.6211(16) 0.5852(15) -0.2136(8) 0.086(4) Uiso 1.000000 .
H32 H 0.7165(16) 1.0573(15) 0.5149(8) 0.081(4) Uiso 1.000000 .
H3 H 0.5016(17) 0.0825(15) -0.1631(8) 0.085(4) Uiso 1.000000 .
H17 H 0.9000(15) 0.7010(15) -0.2214(8) 0.080(4) Uiso 1.000000 .
H12 H 0.8315(16) 0.6856(16) 0.1676(8) 0.085(4) Uiso 1.000000 .
H25 H 0.1744(17) 0.8582(17) 0.6386(9) 0.095(5) Uiso 1.000000 .
H10 H 0.5930(16) 0.2599(16) 0.2337(9) 0.090(4) Uiso 1.000000 .
H38 H 0.8937(17) 0.8662(16) 0.5127(9) 0.092(4) Uiso 1.000000 .
H22 H 0.3995(19) 0.5254(18) 0.5585(10) 0.106(5) Uiso 1.000000 .
H35 H 0.4707(18) 0.7312(17) 0.3125(9) 0.097(5) Uiso 1.000000 .
H11 H 0.7340(18) 0.5266(17) 0.2709(10) 0.101(5) Uiso 1.000000 .
H24 H 0.0017(19) 0.5902(17) 0.6093(9) 0.101(5) Uiso 1.000000 .
H18 H 1.0639(18) 0.6245(17) -0.1460(9) 0.092(4) Uiso 1.000000 .
H23 H 0.121(2) 0.425(2) 0.5684(10) 0.116(5) Uiso 1.000000 .
H36 H 0.7397(18) 0.8050(17) 0.2704(10) 0.104(5) Uiso 1.000000 .
H6 H 0.1030(18) 0.1461(17) -0.0066(9) 0.095(5) Uiso 1.000000 .
H28 H 0.7179(18) 0.9124(17) 0.7323(9) 0.095(5) Uiso 1.000000 .
H31 H 0.847(2) 1.321(2) 0.5796(11) 0.123(6) Uiso 1.000000 .
H5 H 0.018(2) -0.0376(19) -0.1281(10) 0.109(5) Uiso 1.000000 .
H37 H 0.952(2) 0.8735(18) 0.3722(10) 0.110(5) Uiso 1.000000 .
H29 H 0.842(2) 1.160(2) 0.7944(14) 0.151(7) Uiso 1.000000 .
H4 H 0.2255(19) -0.0647(19) -0.2050(10) 0.114(5) Uiso 1.000000 .
H30 H 0.912(2) 1.374(2) 0.7251(12) 0.133(7) Uiso 1.000000 .
H1 H 0.683(3) 0.100(3) 0.0101(15) 0.175(8) Uiso 1.000000 .
H2 H 0.636(4) 0.610(4) 0.601(2) 0.313(19) Uiso 1.000000 .

loop_
_atom_site_aniso_label
_atom_site_aniso_U_11
_atom_site_aniso_U_22
_atom_site_aniso_U_33
_atom_site_aniso_U_12
_atom_site_aniso_U_13
_atom_site_aniso_U_23
S1 0.0811(2) 0.06017(18) 0.04999(15) 0.05012(16) 0.00843(13) 0.01154(13)
S2 0.0920(3) 0.0939(3) 0.0783(2) 0.0565(2) 0.0015(2) 0.0379(2)
C14 0.0377(4) 0.0395(5) 0.0327(4) 0.0191(4) 0.0027(3) 0.0067(3)
C8 0.0419(5) 0.0407(5) 0.0328(4) 0.0211(4) 0.0023(3) 0.0073(4)
C1 0.0438(5) 0.0375(5) 0.0337(4) 0.0208(4) 0.0025(4) 0.0069(4)
C2 0.0470(5) 0.0350(5) 0.0398(5) 0.0144(4) -0.0008(4) 0.0077(4)
C33 0.0449(5) 0.0412(5) 0.0363(4) 0.0215(4) 0.0020(4) 0.0035(4)
C20 0.0471(5) 0.0454(5) 0.0361(5) 0.0208(4) 0.0010(4) 0.0079(4)
C21 0.0490(5) 0.0410(5) 0.0383(5) 0.0161(4) 0.0065(4) 0.0094(4)
C13 0.0492(5) 0.0429(5) 0.0381(5) 0.0228(4) 0.0007(4) 0.0016(4)
C15 0.0402(5) 0.0544(6) 0.0509(5) 0.0228(5) 0.0047(4) 0.0227(5)
C27 0.0428(5) 0.0546(6) 0.0356(5) 0.0157(5) 0.0012(4) -0.0012(4)
C7 0.0424(5) 0.0437(6) 0.0576(6) 0.0147(4) 0.0030(5) 0.0096(5)
C19 0.0382(5) 0.0572(6) 0.0507(6) 0.0213(5) 0.0028(4) 0.0163(5)
C34 0.0520(6) 0.0604(7) 0.0368(5) 0.0258(5) -0.0000(4) 0.0044(4)
C9 0.0605(6) 0.0509(6) 0.0379(5) 0.0250(5) 0.0072(4) 0.0133(5)
C32 0.0498(6) 0.0428(6) 0.0585(7) 0.0176(5) -0.0056(5) -0.0020(5)
C26 0.0488(6) 0.0455(6) 0.0536(6) 0.0188(5) 0.0054(5) 0.0083(5)
C17 0.0547(6) 0.0508(6) 0.0532(6) 0.0170(5) 0.0100(5) 0.0211(5)
C18 0.0408(6) 0.0576(7) 0.0600(6) 0.0151(5) 0.0075(5) 0.0169(5)
C38 0.0498(6) 0.0732(8) 0.0515(6) 0.0323(6) 0.0079(5) 0.0062(5)
C10 0.0715(7) 0.0766(9) 0.0359(5) 0.0397(7) 0.0097(5) 0.0169(5)
C12 0.0619(7) 0.0561(7) 0.0430(6) 0.0288(6) -0.0022(5) -0.0054(5)
C16 0.0517(6) 0.0611(7) 0.0599(6) 0.0252(5) 0.0053(5) 0.0309(5)
C3 0.0672(8) 0.0481(6) 0.0446(6) 0.0162(6) -0.0066(5) 0.0014(5)
C11 0.0710(7) 0.0798(9) 0.0351(5) 0.0415(7) -0.0003(5) -0.0017(5)
C36 0.0925(10) 0.0755(8) 0.0414(6) 0.0500(8) 0.0195(6) 0.0072(6)
C35 0.0767(8) 0.0775(8) 0.0363(5) 0.0390(7) -0.0014(5) 0.0015(5)
C22 0.0621(7) 0.0422(6) 0.0711(8) 0.0145(6) 0.0151(6) 0.0092(5)
C25 0.0524(7) 0.0634(8) 0.0685(7) 0.0239(6) 0.0096(5) 0.0114(6)
C6 0.0450(6) 0.0569(7) 0.0856(9) 0.0122(6) 0.0009(6) 0.0200(7)
C4 0.0804(10) 0.0532(7) 0.0601(8) 0.0084(7) -0.0215(7) 0.0018(6)
C31 0.0483(6) 0.0507(7) 0.0949(10) 0.0160(5) -0.0056(6) -0.0154(7)
C37 0.0693(8) 0.0864(9) 0.0590(7) 0.0449(7) 0.0237(6) 0.0112(6)
C28 0.0693(8) 0.0888(11) 0.0357(6) 0.0099(7) 0.0049(5) -0.0033(6)
C5 0.0573(8) 0.0580(8) 0.0880(10) 0.0036(6) -0.0189(7) 0.0168(7)
C24 0.0497(7) 0.0679(9) 0.0795(9) 0.0122(6) 0.0130(6) 0.0167(7)
C23 0.0602(8) 0.0503(8) 0.0912(10) 0.0057(6) 0.0165(7) 0.0111(7)
C29 0.0729(9) 0.1153(15) 0.0475(8) 0.0110(9) 0.0054(7) -0.0319(9)
C30 0.0569(8) 0.0767(10) 0.0919(11) 0.0123(7) 0.0072(7) -0.0341(9)

loop_
_geom_angle_atom_site_label_1
_geom_angle_atom_site_label_2
_geom_angle_atom_site_label_3
_geom_angle
_geom_angle_site_symmetry_1
_geom_angle_site_symmetry_3
_geom_angle_publ_flag
H1 S1 C1 99.1(12) . . ?
H2 S2 C20 99(2) . . ?
C15 C14 C1 121.03(8) . . ?
C19 C14 C1 120.83(8) . . ?
C19 C14 C15 118.02(9) . . ?
C13 C8 C1 122.40(8) . . ?
C9 C8 C1 119.79(9) . . ?
C9 C8 C13 117.82(9) . . ?
C14 C1 S1 106.80(6) . . ?
C8 C1 S1 107.25(6) . . ?
C8 C1 C14 111.68(7) . . ?
C2 C1 S1 108.60(6) . . ?
C2 C1 C14 110.23(7) . . ?
C2 C1 C8 112.06(7) . . ?
C7 C2 C1 121.86(9) . . ?
C3 C2 C1 120.05(10) . . ?
C3 C2 C7 117.99(10) . . ?
C34 C33 C20 122.25(9) . . ?
C38 C33 C20 119.76(9) . . ?
C38 C33 C34 117.87(9) . . ?
C33 C20 S2 107.54(7) . . ?
C21 C20 S2 109.32(7) . . ?
C21 C20 C33 111.38(7) . . ?
C27 C20 S2 107.78(7) . . ?
C27 C20 C33 110.25(8) . . ?
C27 C20 C21 110.45(8) . . ?
C26 C21 C20 121.42(9) . . ?
C22 C21 C20 120.62(10) . . ?
C22 C21 C26 117.83(10) . . ?
C12 C13 C8 121.08(10) . . ?
H13 C13 C8 120.1(6) . . ?
H13 C13 C12 118.8(6) . . ?
C16 C15 C14 120.83(10) . . ?
H15 C15 C14 120.3(7) . . ?
H15 C15 C16 118.9(7) . . ?
C32 C27 C20 120.55(9) . . ?
C28 C27 C20 121.42(11) . . ?
C28 C27 C32 117.89(12) . . ?
C6 C7 C2 120.93(12) . . ?
H7 C7 C2 119.1(7) . . ?
H7 C7 C6 120.0(7) . . ?
C18 C19 C14 121.29(9) . . ?
H19 C19 C14 119.6(7) . . ?
H19 C19 C18 119.1(7) . . ?
C35 C34 C33 121.07(11) . . ?
H34 C34 C33 119.1(7) . . ?
H34 C34 C35 119.8(7) . . ?
C10 C9 C8 121.07(11) . . ?
H9 C9 C8 117.9(7) . . ?
H9 C9 C10 121.1(7) . . ?
C31 C32 C27 121.42(12) . . ?
H32 C32 C27 118.5(7) . . ?
H32 C32 C31 120.1(7) . . ?
C25 C26 C21 120.94(11) . . ?
H26 C26 C21 119.5(7) . . ?
H26 C26 C25 119.5(7) . . ?
C16 C17 C18 119.27(10) . . ?
H17 C17 C18 121.5(7) . . ?
H17 C17 C16 119.2(7) . . ?
C17 C18 C19 120.09(10) . . ?
H18 C18 C19 119.5(8) . . ?
H18 C18 C17 120.4(8) . . ?
C37 C38 C33 120.99(11) . . ?
H38 C38 C33 118.0(8) . . ?
H38 C38 C37 121.0(8) . . ?
C11 C10 C9 120.24(11) . . ?
H10 C10 C9 119.1(8) . . ?
H10 C10 C11 120.7(8) . . ?
C11 C12 C13 120.50(11) . . ?
H12 C12 C13 119.3(8) . . ?
H12 C12 C11 120.2(7) . . ?
C17 C16 C15 120.50(10) . . ?
H16 C16 C15 120.1(8) . . ?
H16 C16 C17 119.4(8) . . ?
C4 C3 C2 120.70(13) . . ?
H3 C3 C2 117.2(8) . . ?
H3 C3 C4 122.1(8) . . ?
C12 C11 C10 119.28(10) . . ?
H11 C11 C10 119.7(9) . . ?
H11 C11 C12 121.0(9) . . ?
C37 C36 C35 119.16(11) . . ?
H36 C36 C35 119.9(8) . . ?
H36 C36 C37 120.9(8) . . ?
C36 C35 C34 120.48(12) . . ?
H35 C35 C34 117.4(8) . . ?
H35 C35 C36 122.1(8) . . ?
C23 C22 C21 121.19(13) . . ?
H22 C22 C21 119.1(9) . . ?
H22 C22 C23 119.7(9) . . ?
C24 C25 C26 120.15(13) . . ?
H25 C25 C26 116.8(8) . . ?
H25 C25 C24 123.0(8) . . ?
C5 C6 C7 120.47(14) . . ?
H6 C6 C7 118.3(8) . . ?
H6 C6 C5 121.2(8) . . ?
C5 C4 C3 120.73(13) . . ?
H4 C4 C3 117.9(9) . . ?
H4 C4 C5 121.4(9) . . ?
C30 C31 C32 120.54(16) . . ?
H31 C31 C32 121.6(10) . . ?
H31 C31 C30 117.9(10) . . ?
C36 C37 C38 120.42(12) . . ?
H37 C37 C38 120.1(9) . . ?
H37 C37 C36 119.5(9) . . ?
C29 C28 C27 120.18(16) . . ?
H28 C28 C27 117.3(9) . . ?
H28 C28 C29 122.5(8) . . ?
C4 C5 C6 119.17(13) . . ?
H5 C5 C6 120.3(9) . . ?
H5 C5 C4 120.5(9) . . ?
C23 C24 C25 119.34(13) . . ?
H24 C24 C25 119.3(9) . . ?
H24 C24 C23 121.4(9) . . ?
C24 C23 C22 120.56(13) . . ?
H23 C23 C22 118.9(10) . . ?
H23 C23 C24 120.6(10) . . ?
C30 C29 C28 120.97(14) . . ?
H29 C29 C28 115.3(13) . . ?
H29 C29 C30 123.8(13) . . ?
C29 C30 C31 119.00(14) . . ?
H30 C30 C31 122.5(11) . . ?
H30 C30 C29 118.5(10) . . ?

loop_
_geom_bond_atom_site_label_1
_geom_bond_atom_site_label_2
_geom_bond_distance
_geom_bond_site_symmetry_2
_geom_bond_publ_flag
S1 C1 1.8662(9) . ?
S1 H1 1.21(3) . ?
S2 C20 1.8552(10) . ?
S2 H2 0.89(4) . ?
C14 C1 1.5339(12) . ?
C14 C15 1.3866(12) . ?
C14 C19 1.3912(13) . ?
C8 C1 1.5317(12) . ?
C8 C13 1.3871(13) . ?
C8 C9 1.3993(13) . ?
C1 C2 1.5330(13) . ?
C2 C7 1.3875(15) . ?
C2 C3 1.3987(14) . ?
C33 C20 1.5295(13) . ?
C33 C34 1.3822(13) . ?
C33 C38 1.3957(14) . ?
C20 C21 1.5343(14) . ?
C20 C27 1.5369(14) . ?
C21 C26 1.3903(15) . ?
C21 C22 1.3929(15) . ?
C13 C12 1.3920(14) . ?
C13 H13 1.083(13) . ?
C15 C16 1.3919(14) . ?
C15 H15 1.063(13) . ?
C27 C32 1.3877(16) . ?
C27 C28 1.3873(15) . ?
C7 C6 1.3946(16) . ?
C7 H7 1.069(13) . ?
C19 C18 1.3868(15) . ?
C19 H19 1.062(14) . ?
C34 C35 1.3924(15) . ?
C34 H34 1.065(14) . ?
C9 C10 1.3869(15) . ?
C9 H9 1.068(13) . ?
C32 C31 1.3907(16) . ?
C32 H32 1.079(14) . ?
C26 C25 1.3947(16) . ?
C26 H26 1.082(13) . ?
C17 C18 1.3837(16) . ?
C17 C16 1.3802(16) . ?
C17 H17 1.051(14) . ?
C18 H18 1.073(15) . ?
C38 C37 1.3846(17) . ?
C38 H38 1.069(15) . ?
C10 C11 1.3868(18) . ?
C10 H10 1.065(15) . ?
C12 C11 1.3778(17) . ?
C12 H12 1.083(14) . ?
C16 H16 1.053(14) . ?
C3 C4 1.3857(18) . ?
C3 H3 1.071(15) . ?
C11 H11 1.061(16) . ?
C36 C35 1.3753(18) . ?
C36 C37 1.3826(19) . ?
C36 H36 1.081(16) . ?
C35 H35 1.066(15) . ?
C22 C23 1.3812(19) . ?
C22 H22 1.043(17) . ?
C25 C24 1.3817(19) . ?
C25 H25 1.071(16) . ?
C6 C5 1.377(2) . ?
C6 H6 1.075(16) . ?
C4 C5 1.382(2) . ?
C4 H4 1.047(17) . ?
C31 C30 1.367(2) . ?
C31 H31 1.135(19) . ?
C37 H37 1.078(17) . ?
C28 C29 1.402(2) . ?
C28 H28 1.041(16) . ?
C5 H5 1.098(17) . ?
C24 C23 1.379(2) . ?
C24 H24 1.071(16) . ?
C23 H23 1.069(18) . ?
C29 C30 1.378(3) . ?
C29 H29 0.98(2) . ?
C30 H30 1.12(2) . ?

loop_
_geom_torsion_atom_site_label_1
_geom_torsion_atom_site_label_2
_geom_torsion_atom_site_label_3
_geom_torsion_atom_site_label_4
_geom_torsion
_geom_torsion_site_symmetry_1
_geom_torsion_site_symmetry_2
_geom_torsion_site_symmetry_3
_geom_torsion_site_symmetry_4
_geom_torsion_publ_flag
S1 C1 C14 C15 140.61(7) . . . . ?
S1 C1 C14 C19 -43.39(8) . . . . ?
S1 C1 C8 C13 119.24(7) . . . . ?
S1 C1 C8 C9 -60.66(8) . . . . ?
S1 C1 C2 C7 137.04(7) . . . . ?
S1 C1 C2 C3 -46.79(8) . . . . ?
S2 C20 C33 C34 129.07(7) . . . . ?
S2 C20 C33 C38 -54.92(9) . . . . ?
S2 C20 C21 C26 137.11(7) . . . . ?
S2 C20 C21 C22 -47.22(9) . . . . ?
S2 C20 C27 C32 143.21(7) . . . . ?
S2 C20 C27 C28 -41.17(10) . . . . ?
C14 C1 C8 C13 2.56(9) . . . . ?
C14 C1 C8 C9 -177.34(8) . . . . ?
C14 C1 C2 C7 -106.29(8) . . . . ?
C14 C1 C2 C3 69.88(9) . . . . ?
C14 C15 C16 C17 -0.15(13) . . . . ?
C14 C19 C18 C17 -0.67(13) . . . . ?
C8 C1 C2 C7 18.75(9) . . . . ?
C8 C1 C2 C3 -165.08(8) . . . . ?
C8 C13 C12 C11 -0.49(12) . . . . ?
C8 C9 C10 C11 0.59(13) . . . . ?
C1 C2 C7 C6 177.43(10) . . . . ?
C1 C2 C3 C4 -177.64(10) . . . . ?
C2 C7 C6 C5 -0.26(13) . . . . ?
C2 C3 C4 C5 0.54(14) . . . . ?
C33 C20 C21 C26 -104.19(9) . . . . ?
C33 C20 C21 C22 71.48(10) . . . . ?
C33 C20 C27 C32 26.10(10) . . . . ?
C33 C20 C27 C28 -158.28(10) . . . . ?
C33 C34 C35 C36 -0.16(13) . . . . ?
C33 C38 C37 C36 -0.50(15) . . . . ?
C20 C21 C26 C25 175.34(10) . . . . ?
C20 C21 C22 C23 -175.21(11) . . . . ?
C20 C27 C32 C31 176.24(10) . . . . ?
C20 C27 C28 C29 -176.43(13) . . . . ?
C21 C26 C25 C24 -0.04(13) . . . . ?
C21 C22 C23 C24 -0.29(15) . . . . ?
C13 C12 C11 C10 -0.18(13) . . . . ?
C15 C16 C17 C18 -0.23(15) . . . . ?
C27 C32 C31 C30 0.09(14) . . . . ?
C27 C28 C29 C30 0.39(16) . . . . ?
C7 C6 C5 C4 -0.56(14) . . . . ?
C19 C18 C17 C16 0.63(14) . . . . ?
C34 C35 C36 C37 0.54(15) . . . . ?
C9 C10 C11 C12 0.13(13) . . . . ?
C32 C31 C30 C29 -0.40(15) . . . . ?
C26 C25 C24 C23 0.38(15) . . . . ?
C38 C37 C36 C35 -0.21(16) . . . . ?
C3 C4 C5 C6 0.42(15) . . . . ?
C22 C23 C24 C25 -0.22(17) . . . . ?
C31 C30 C29 C28 0.16(16) . . . . ?
